data_7151634
loop_
_publ_author_name
'Bouill\`ere, Francelin'
'Guillot, R\'egis'
'Kouklovsky, Cyrille'
'Alezra, Val\'erie'

_publ_section_title
;
 Access to \b,\g-diamino acids. Application to the synthesis of
 3-deoxyaminostatine.
;
_journal_issue 2
_journal_name_full 'Organic &amp; biomolecular chemistry'
_journal_page_first 394
_journal_page_last 399
_journal_paper_doi 10.1039/C0OB00370K
_journal_volume 9
_journal_year 2011
_chemical_absolute_configuration syn
_chemical_formula_moiety 'C21 H32 N2 O6'
_chemical_formula_sum 'C21 H32 N2 O6'
_chemical_formula_weight 408.49
_space_group_IT_number 4
_symmetry_cell_setting monoclinic
_symmetry_Int_Tables_number 4
_symmetry_space_group_name_Hall 'P 2yb'
_symmetry_space_group_name_H-M 'P 1 21 1'
_atom_sites_solution_hydrogens geom
_atom_sites_solution_primary direct
_atom_sites_solution_secondary difmap
_audit_creation_method SHELXL-97
_cell_angle_alpha 90.00
_cell_angle_beta 95.373(2)
_cell_angle_gamma 90.00
_cell_formula_units_Z 2
_cell_length_a 5.1216(3)
_cell_length_b 10.4652(6)
_cell_length_c 21.3646(14)
_cell_measurement_reflns_used 8501
_cell_measurement_temperature 100(1)
_cell_measurement_theta_max 22.92
_cell_measurement_theta_min 2.73
_cell_volume 1140.08(12)
_computing_structure_refinement 'SHELXL-97 (Sheldrick, 1997)'
_diffrn_ambient_temperature 100(1)
_diffrn_measured_fraction_theta_full 0.997
_diffrn_measured_fraction_theta_max 0.997
_diffrn_measurement_device_type 'CCD area detector'
_diffrn_measurement_method 'phi and omega scans'
_diffrn_radiation_monochromator graphite
_diffrn_radiation_probe x-ray
_diffrn_radiation_type MoK\a
_diffrn_radiation_wavelength 0.71073
_diffrn_reflns_av_R_equivalents 0.0428
_diffrn_reflns_av_sigmaI/netI 0.0214
_diffrn_reflns_limit_h_max 5
_diffrn_reflns_limit_h_min -5
_diffrn_reflns_limit_k_max 11
_diffrn_reflns_limit_k_min -11
_diffrn_reflns_limit_l_max 23
_diffrn_reflns_limit_l_min -23
_diffrn_reflns_number 21351
_diffrn_reflns_theta_full 23.30
_diffrn_reflns_theta_max 23.30
_diffrn_reflns_theta_min 2.17
_diffrn_source 'fine-focus sealed tube'
_diffrn_source_type 'kappa X8 APEX II Bruker ICMMO'
_exptl_absorpt_coefficient_mu 0.087
_exptl_absorpt_correction_T_max 0.999
_exptl_absorpt_correction_T_min 0.991
_exptl_absorpt_correction_type psi-scan
_exptl_absorpt_process_details SADABS
_exptl_crystal_density_diffrn 1.190
_exptl_crystal_density_method 'not measured'
_exptl_crystal_F_000 440
_exptl_crystal_size_max 0.180
_exptl_crystal_size_mid 0.060
_exptl_crystal_size_min 0.020
_refine_diff_density_max 0.748
_refine_diff_density_min -0.709
_refine_diff_density_rms 0.100
_refine_ls_abs_structure_details 'Flack H D (1983), Acta Cryst. A39, 876-881'
_refine_ls_abs_structure_Flack 10(10)
_refine_ls_extinction_coef 0.019(13)
_refine_ls_extinction_expression Fc^*^=kFc[1+0.001xFc^2^\l^3^/sin(2\q)]^-1/4^
_refine_ls_extinction_method SHELXL
_refine_ls_goodness_of_fit_ref 1.061
_refine_ls_hydrogen_treatment constr
_refine_ls_matrix_type full
_refine_ls_number_parameters 261
_refine_ls_number_reflns 1751
_refine_ls_number_restraints 115
_refine_ls_restrained_S_all 1.066
_refine_ls_R_factor_all 0.1255
_refine_ls_R_factor_gt 0.1177
_refine_ls_shift/su_max 0.051
_refine_ls_shift/su_mean 0.018
_refine_ls_structure_factor_coef Fsqd
_refine_ls_weighting_details 'calc w=1/[\s^2^(Fo^2^)+(0.1967P)^2^+3.8309P] where P=(Fo^2^+2Fc^2^)/3'
_refine_ls_weighting_scheme calc
_refine_ls_wR_factor_gt 0.3160
_refine_ls_wR_factor_ref 0.3263
_reflns_number_gt 1609
_reflns_number_total 1751
_reflns_threshold_expression >2sigma(I)
_cod_data_source_file C0OB00370K.TXT
_cod_data_source_block 989GuillotICMMO
_cod_original_sg_symbol_H-M 'P 21'
_cod_database_code 7151634

loop_
_symmetry_equiv_pos_as_xyz
'x, y, z'
'-x, y+1/2, -z'

loop_
_atom_site_label
_atom_site_type_symbol
_atom_site_fract_x
_atom_site_fract_y
_atom_site_fract_z
_atom_site_U_iso_or_equiv
_atom_site_adp_type
_atom_site_occupancy
_atom_site_symmetry_multiplicity
_atom_site_calc_flag
_atom_site_refinement_flags
_atom_site_disorder_assembly
_atom_site_disorder_group
C5A C 0.647(5) 0.547(2) 0.7709(11) 0.069(2) Uani 0.50 1 d PDU A 1
H5A1 H 0.5161 0.5960 0.7894 0.103 Uiso 0.50 1 calc PR A 1
H5A2 H 0.7069 0.4791 0.7990 0.103 Uiso 0.50 1 calc PR A 1
H5A3 H 0.5738 0.5113 0.7318 0.103 Uiso 0.50 1 calc PR A 1
C18A C 0.934(6) 1.221(3) 0.7902(12) 0.066(8) Uani 0.50 1 d P B 1
H18A H 0.8554 1.1561 0.8139 0.098 Uiso 0.50 1 calc PR B 1
H18B H 0.8641 1.3032 0.8004 0.098 Uiso 0.50 1 calc PR B 1
H18C H 1.1201 1.2211 0.8004 0.098 Uiso 0.50 1 calc PR B 1
C10A C 0.878(16) 1.198(8) 0.727(8) 0.081(9) Uani 0.50 1 d PD B 1
H10A H 0.6861 1.2046 0.7206 0.097 Uiso 0.50 1 calc PR B 1
C10B C 0.821(14) 1.191(8) 0.723(9) 0.081(9) Uani 0.50 1 d PD B 2
H10B H 0.9103 1.1949 0.7661 0.097 Uiso 0.50 1 calc PR B 2
C5B C 0.409(5) 0.591(2) 0.7235(11) 0.069(2) Uani 0.50 1 d PDU A 2
H5B1 H 0.4424 0.5061 0.7091 0.103 Uiso 0.50 1 calc PR A 2
H5B2 H 0.2228 0.6048 0.7216 0.103 Uiso 0.50 1 calc PR A 2
H5B3 H 0.4841 0.6009 0.7660 0.103 Uiso 0.50 1 calc PR A 2
C18B C 0.622(5) 1.240(3) 0.7309(11) 0.062(8) Uani 0.50 1 d P B 2
H18D H 0.6523 1.3284 0.7418 0.094 Uiso 0.50 1 calc PR B 2
H18E H 0.5425 1.1980 0.7642 0.094 Uiso 0.50 1 calc PR B 2
H18F H 0.5072 1.2350 0.6928 0.094 Uiso 0.50 1 calc PR B 2
O5A O 0.874(3) 0.6314(19) 0.7595(8) 0.069(2) Uani 0.50 1 d PDU A 1
O5B O 0.529(3) 0.687(2) 0.6822(8) 0.069(2) Uani 0.50 1 d PDU A 2
C13 C 0.637(3) 0.975(3) 0.9941(5) 0.186(13) Uani 1 1 d GU . .
C15 C 0.808(3) 1.073(3) 1.0137(8) 0.236(15) Uani 1 1 d GU . .
H15 H 0.8478 1.1361 0.9855 0.283 Uiso 1 1 calc R . .
C16 C 0.921(4) 1.076(3) 1.0755(9) 0.253(15) Uani 1 1 d GU . .
H16 H 1.0353 1.1421 1.0886 0.303 Uiso 1 1 calc R . .
C19 C 0.861(4) 0.982(3) 1.1177(6) 0.246(16) Uani 1 1 d GU . .
H19 H 0.9365 0.9844 1.1590 0.295 Uiso 1 1 calc R . .
C20 C 0.690(5) 0.884(3) 1.0980(7) 0.294(17) Uani 1 1 d GU . .
H20 H 0.6501 0.8207 1.1263 0.353 Uiso 1 1 calc R . .
C23 C 0.577(4) 0.880(3) 1.0363(8) 0.270(16) Uani 1 1 d GU . .
H23 H 0.4626 0.8147 1.0231 0.324 Uiso 1 1 calc R . .
C3 C 1.303(2) 0.9519(13) 0.4810(5) 0.038(2) Uani 1 1 d . . .
H3A H 1.1932 0.8798 0.4880 0.056 Uiso 1 1 calc R . .
H3B H 1.4416 0.9572 0.5143 0.056 Uiso 1 1 calc R . .
H3C H 1.3757 0.9420 0.4416 0.056 Uiso 1 1 calc R . .
C2 C 1.1402(14) 1.0728(14) 0.4798(4) 0.0282(18) Uani 1 1 d . . .
C4 C 1.3063(17) 1.1929(13) 0.4840(4) 0.028(2) Uani 1 1 d . . .
H4A H 1.4167 1.1929 0.5229 0.042 Uiso 1 1 calc R . .
H4B H 1.1942 1.2666 0.4824 0.042 Uiso 1 1 calc R . .
H4C H 1.4132 1.1954 0.4494 0.042 Uiso 1 1 calc R . .
C1 C 0.9442(15) 1.0769(15) 0.4225(4) 0.033(2) Uani 1 1 d . . .
H1A H 0.8484 1.1558 0.4220 0.050 Uiso 1 1 calc R . .
H1B H 0.8246 1.0065 0.4238 0.050 Uiso 1 1 calc R . .
H1C H 1.0348 1.0709 0.3853 0.050 Uiso 1 1 calc R . .
O1 O 0.9697(9) 1.0705(12) 0.5317(2) 0.0287(13) Uani 1 1 d . . .
C5 C 1.0739(14) 1.0668(14) 0.5924(3) 0.0271(18) Uani 1 1 d . . .
O2 O 1.3056(10) 1.0657(13) 0.6096(3) 0.0366(15) Uani 1 1 d . . .
N1 N 0.8819(12) 1.0656(14) 0.6302(3) 0.0360(18) Uani 1 1 d . B .
H1 H 0.7221 1.0619 0.6138 0.043 Uiso 1 1 calc R . .
C6 C 0.9337(19) 1.0703(2) 0.6993(4) 0.038(2) Uani 1 1 d D . .
H6 H 1.1223 1.0556 0.7087 0.046 Uiso 1 1 calc R B 1
C8 C 0.895(2) 0.8251(13) 0.6984(5) 0.043(3) Uani 1 1 d D . .
H8A H 0.8769 0.8283 0.6528 0.051 Uiso 1 1 calc R B .
H8B H 1.0791 0.8133 0.7124 0.051 Uiso 1 1 calc R . .
C7 C 0.7955(19) 0.9539(13) 0.7254(4) 0.038(2) Uani 1 1 d . B .
H7 H 0.6076 0.9613 0.7123 0.046 Uiso 1 1 calc R . .
N2 N 0.8276(15) 0.9521(15) 0.7929(4) 0.046(2) Uani 1 1 d . . .
H2 H 0.9837 0.9560 0.8115 0.055 Uiso 1 1 calc R B .
C9 C 0.6295(17) 0.9448(15) 0.8275(4) 0.041(2) Uani 1 1 d . B .
O4 O 0.7195(14) 0.9413(14) 0.8892(3) 0.061(2) Uani 1 1 d . . .
O3 O 0.4029(14) 0.9451(14) 0.8090(3) 0.060(2) Uani 1 1 d . . .
C11 C 0.745(3) 0.7189(15) 0.7196(6) 0.069(2) Uani 1 1 d DU A .
C12 C 0.968(9) 1.3045(19) 0.6893(12) 0.28(3) Uani 1 1 d . . .
H12A H 0.9192 1.2886 0.6455 0.424 Uiso 1 1 calc R B 1
H12B H 1.1551 1.3119 0.6965 0.424 Uiso 1 1 calc R B 1
H12C H 0.8880 1.3826 0.7015 0.424 Uiso 1 1 calc R B 1
C14 C 0.517(3) 0.930(4) 0.9316(7) 0.142(11) Uani 1 1 d . B .
H14A H 0.4592 0.8421 0.9340 0.171 Uiso 1 1 calc R . .
H14B H 0.3670 0.9828 0.9173 0.171 Uiso 1 1 calc R . .
O6B O 0.755(4) 0.687(2) 0.7728(7) 0.069(2) Uani 0.50 1 d PDU A 2
O6A O 0.529(4) 0.696(2) 0.7035(9) 0.069(2) Uani 0.50 1 d PDU A 1

loop_
_atom_site_aniso_label
_atom_site_aniso_U_11
_atom_site_aniso_U_22
_atom_site_aniso_U_33
_atom_site_aniso_U_23
_atom_site_aniso_U_13
_atom_site_aniso_U_12
C5A 0.079(4) 0.058(4) 0.069(5) -0.006(4) 0.006(4) -0.013(3)
C18A 0.093(19) 0.046(14) 0.054(15) -0.024(12) -0.014(13) 0.006(13)
C10A 0.16(3) 0.058(11) 0.024(15) 0.014(7) 0.01(3) 0.046(16)
C10B 0.16(3) 0.058(11) 0.024(15) 0.014(7) 0.01(3) 0.046(16)
C5B 0.079(4) 0.058(4) 0.069(5) -0.006(4) 0.006(4) -0.013(3)
C18B 0.069(15) 0.066(16) 0.050(13) -0.035(12) -0.011(11) 0.047(14)
O5A 0.079(4) 0.058(4) 0.069(5) -0.006(4) 0.006(4) -0.013(3)
O5B 0.079(4) 0.058(4) 0.069(5) -0.006(4) 0.006(4) -0.013(3)
C13 0.100(12) 0.41(4) 0.044(8) -0.015(16) 0.015(8) -0.081(19)
C15 0.151(18) 0.40(4) 0.141(17) -0.05(3) -0.060(15) -0.04(3)
C16 0.170(19) 0.44(4) 0.129(18) -0.06(3) -0.075(16) -0.06(3)
C19 0.19(2) 0.47(5) 0.081(14) -0.06(2) 0.021(15) -0.11(3)
C20 0.32(3) 0.48(5) 0.076(14) 0.00(2) -0.01(2) -0.14(3)
C23 0.30(3) 0.44(4) 0.062(12) 0.00(2) 0.002(17) -0.13(3)
C3 0.045(6) 0.023(5) 0.047(6) -0.008(5) 0.013(5) -0.011(5)
C2 0.028(4) 0.026(4) 0.031(4) 0.003(5) 0.006(3) -0.001(5)
C4 0.023(4) 0.023(5) 0.038(5) -0.003(4) 0.004(4) -0.010(4)
C1 0.026(4) 0.043(5) 0.032(4) -0.007(5) 0.009(3) -0.006(5)
O1 0.024(3) 0.038(3) 0.024(3) 0.003(4) 0.001(2) -0.003(3)
C5 0.028(4) 0.029(4) 0.023(4) 0.001(5) -0.006(3) 0.002(5)
O2 0.024(3) 0.047(4) 0.037(3) 0.006(4) -0.008(2) 0.002(3)
N1 0.024(3) 0.059(5) 0.024(3) 0.007(5) -0.002(3) 0.016(5)
C6 0.053(5) 0.040(5) 0.021(4) -0.003(5) -0.004(4) 0.013(6)
C8 0.049(6) 0.042(6) 0.038(6) -0.001(5) 0.013(5) -0.005(5)
C7 0.032(5) 0.060(7) 0.022(5) 0.002(5) 0.000(4) 0.023(5)
N2 0.034(4) 0.080(7) 0.023(4) 0.000(5) -0.004(3) 0.018(5)
C9 0.031(5) 0.056(7) 0.037(5) 0.011(5) 0.003(4) 0.006(5)
O4 0.051(4) 0.111(7) 0.022(3) 0.002(4) 0.004(3) -0.012(5)
O3 0.049(5) 0.094(7) 0.038(4) 0.010(5) 0.004(3) -0.006(5)
C11 0.079(4) 0.058(4) 0.069(5) -0.006(4) 0.006(4) -0.013(3)
C12 0.70(8) 0.033(10) 0.15(2) 0.048(12) 0.21(4) 0.13(2)
C14 0.076(9) 0.31(4) 0.044(7) 0.010(15) 0.032(7) -0.037(17)
O6B 0.079(4) 0.058(4) 0.069(5) -0.006(4) 0.006(4) -0.013(3)
O6A 0.079(4) 0.058(4) 0.069(5) -0.006(4) 0.006(4) -0.013(3)

loop_
_atom_type_symbol
_atom_type_description
_atom_type_scat_dispersion_real
_atom_type_scat_dispersion_imag
_atom_type_scat_source
C C 0.0033 0.0000 'International Tables Vol C Tables 4.2.6.8 and 6.1.1.4'
H H 0.0000 0.0000 'International Tables Vol C Tables 4.2.6.8 and 6.1.1.4'
N N 0.0061 0.0000 'International Tables Vol C Tables 4.2.6.8 and 6.1.1.4'
O O 0.0106 0.0000 'International Tables Vol C Tables 4.2.6.8 and 6.1.1.4'

loop_
_geom_angle_atom_site_label_1
_geom_angle_atom_site_label_2
_geom_angle_atom_site_label_3
_geom_angle
_geom_angle_site_symmetry_1
_geom_angle_site_symmetry_3
_geom_angle_publ_flag
C18A C10A C12 111(4) . . ?
C18A C10A C6 121(10) . . ?
C12 C10A C6 112(10) . . ?
C18B C10B C6 142(6) . . ?
C18B C10B C12 101(8) . . ?
C6 C10B C12 105(8) . . ?
C11 O5A C5A 99.3(16) . . ?
C11 O5B C5B 100.2(16) . . ?
C15 C13 C23 120.0 . . ?
C15 C13 C14 134.2(16) . . ?
C23 C13 C14 105.1(17) . . ?
C16 C15 C13 120.0 . . ?
C15 C16 C19 120.00(6) . . ?
C20 C19 C16 120.0 . . ?
C19 C20 C23 120.0 . . ?
C20 C23 C13 120.0 . . ?
O1 C2 C1 102.4(6) . . ?
O1 C2 C3 109.6(8) . . ?
C1 C2 C3 111.2(8) . . ?
O1 C2 C4 109.7(8) . . ?
C1 C2 C4 110.6(8) . . ?
C3 C2 C4 112.9(6) . . ?
C5 O1 C2 120.8(6) . . ?
O2 C5 N1 125.1(7) . . ?
O2 C5 O1 125.3(7) . . ?
N1 C5 O1 109.5(6) . . ?
C5 N1 C6 122.2(7) . . ?
N1 C6 C10B 109(7) . . ?
N1 C6 C10A 113(7) . . ?
C10B C6 C10A 12(6) . . ?
N1 C6 C7 106.9(8) . . ?
C10B C6 C7 110(6) . . ?
C10A C6 C7 117(6) . . ?
C11 C8 C7 110.2(9) . . ?
N2 C7 C6 111.2(9) . . ?
N2 C7 C8 110.3(9) . . ?
C6 C7 C8 111.7(7) . . ?
C9 N2 C7 123.0(8) . . ?
O3 C9 N2 126.4(9) . . ?
O3 C9 O4 123.8(9) . . ?
N2 C9 O4 109.8(8) . . ?
C9 O4 C14 114.3(9) . . ?
O6A C11 O6B 100.4(17) . . ?
O6A C11 O5B 19.6(13) . . ?
O6B C11 O5B 117.4(16) . . ?
O6A C11 O5A 115.8(17) . . ?
O6B C11 O5A 40.7(11) . . ?
O5B C11 O5A 121.3(16) . . ?
O6A C11 C8 126.2(16) . . ?
O6B C11 C8 122.6(14) . . ?
O5B C11 C8 116.1(13) . . ?
O5A C11 C8 117.8(12) . . ?
C10A C12 C10B 10(9) . . ?
O4 C14 C13 106.0(13) . . ?

loop_
_geom_bond_atom_site_label_1
_geom_bond_atom_site_label_2
_geom_bond_distance
_geom_bond_site_symmetry_2
_geom_bond_publ_flag
C5A O5A 1.496(18) . ?
C18A C10A 1.38(16) . ?
C10A C12 1.47(17) . ?
C10A C6 1.4996(11) . ?
C10B C18B 1.17(5) . ?
C10B C6 1.5005(14) . ?
C10B C12 1.62(16) . ?
C5B O5B 1.503(18) . ?
O5A C11 1.377(16) . ?
O5B C11 1.347(17) . ?
C13 C15 1.3900 . ?
C13 C23 1.3900 . ?
C13 C14 1.49(2) . ?
C15 C16 1.3900 . ?
C16 C19 1.3900 . ?
C19 C20 1.3900 . ?
C20 C23 1.3900 . ?
C3 C2 1.513(15) . ?
C2 O1 1.475(9) . ?
C2 C1 1.509(11) . ?
C2 C4 1.515(13) . ?
O1 C5 1.356(9) . ?
C5 O2 1.209(9) . ?
C5 N1 1.331(10) . ?
N1 C6 1.477(10) . ?
C6 C7 1.539(15) . ?
C8 C11 1.447(17) . ?
C8 C7 1.570(15) . ?
C7 N2 1.435(12) . ?
N2 C9 1.313(12) . ?
C9 O3 1.191(11) . ?
C9 O4 1.356(11) . ?
O4 C14 1.444(14) . ?
C11 O6A 1.152(17) . ?
C11 O6B 1.182(16) . ?
